data_4021446
loop_
_publ_author_name
'Arunkumar Natarajan'
'Joel T. Mague'
'K. Venkatesan'
'T. Arai'
'V. Ramamurthy'

_publ_section_title
;
 Volume-Demanding Cis-Trans Isomerization of
 1,2-Diaryl Olefins in the Solid State
;
_journal_name_full 'Journal of Organic Chemistry'
_journal_page_first 1055
_journal_page_last 1059
_journal_paper_doi 10.1021/jo0520644
_journal_volume 71
_journal_year 2006
_chemical_formula_moiety 'C24 H15 N O2'
_chemical_formula_sum 'C24 H15 N O2'
_chemical_formula_weight 349.37
_chemical_name_common p-nitrostyrylpyrene
_chemical_name_systematic
; 
 1-[2-(4-nitrophenyl)vinyl]pyrene
;
_space_group_IT_number 33
_symmetry_cell_setting orthorhombic
_symmetry_space_group_name_Hall 'P 2c -2n'
_symmetry_space_group_name_H-M 'P n a 21'
_atom_sites_solution_hydrogens geom
_atom_sites_solution_primary direct
_atom_sites_solution_secondary difmap
_audit_creation_method SHELXL-97
_cell_angle_alpha 90.00
_cell_angle_beta 90.00
_cell_angle_gamma 90.00
_cell_formula_units_Z 4
_cell_length_a 20.673(2)
_cell_length_b 10.939(1)
_cell_length_c 7.5738(8)
_cell_measurement_reflns_used 5105
_cell_measurement_temperature 100(2)
_cell_measurement_theta_max 27.04
_cell_measurement_theta_min 2.71
_cell_volume 1712.8(3)
_computing_cell_refinement 'Bruker SMART'
_computing_data_collection 'Bruker SMART'
_computing_data_reduction 'Bruker SAINT'
_computing_molecular_graphics 'Bruker SHELXTL'
_computing_publication_material 'Bruker SHELXTL'
_computing_structure_refinement 'SHELXL-97 (Sheldrick, 1997)'
_computing_structure_solution 'SHELXS-97 (Sheldrick, 1997)'
_diffrn_ambient_temperature 100(2)
_diffrn_measured_fraction_theta_full 1.000
_diffrn_measured_fraction_theta_max 1.000
_diffrn_measurement_device_type 'Bruker-AXS SMART APEX'
_diffrn_measurement_method 'phi and omega scans'
_diffrn_radiation_monochromator graphite
_diffrn_radiation_source 'fine-focus sealed tube'
_diffrn_radiation_type MoK\a
_diffrn_radiation_wavelength 0.71073
_diffrn_reflns_av_R_equivalents 0.0358
_diffrn_reflns_av_sigmaI/netI 0.0357
_diffrn_reflns_limit_h_max 26
_diffrn_reflns_limit_h_min -26
_diffrn_reflns_limit_k_max 14
_diffrn_reflns_limit_k_min -13
_diffrn_reflns_limit_l_max 9
_diffrn_reflns_limit_l_min -9
_diffrn_reflns_number 14150
_diffrn_reflns_theta_full 27.10
_diffrn_reflns_theta_max 27.10
_diffrn_reflns_theta_min 1.97
_exptl_absorpt_coefficient_mu 0.086
_exptl_absorpt_correction_T_max 0.9931
_exptl_absorpt_correction_T_min 0.8177
_exptl_absorpt_correction_type multi-scan
_exptl_absorpt_process_details SADABS
_exptl_crystal_colour Yellow
_exptl_crystal_density_diffrn 1.355
_exptl_crystal_density_method 'not measured'
_exptl_crystal_description Plate
_exptl_crystal_F_000 728
_exptl_crystal_size_max 0.23
_exptl_crystal_size_mid 0.14
_exptl_crystal_size_min 0.08
_refine_diff_density_max 0.231
_refine_diff_density_min -0.190
_refine_diff_density_rms 0.040
_refine_ls_extinction_method none
_refine_ls_goodness_of_fit_ref 1.041
_refine_ls_hydrogen_treatment constr
_refine_ls_matrix_type full
_refine_ls_number_parameters 244
_refine_ls_number_reflns 3762
_refine_ls_number_restraints 1
_refine_ls_restrained_S_all 1.041
_refine_ls_R_factor_all 0.0541
_refine_ls_R_factor_gt 0.0408
_refine_ls_shift/su_max 0.000
_refine_ls_shift/su_mean 0.000
_refine_ls_structure_factor_coef Fsqd
_refine_ls_weighting_details 'calc w=1/[\s^2^(Fo^2^)+(0.0531P)^2^+0.0212P] where P=(Fo^2^+2Fc^2^)/3'
_refine_ls_weighting_scheme calc
_refine_ls_wR_factor_gt 0.0931
_refine_ls_wR_factor_ref 0.0995
_reflns_number_gt 3093
_reflns_number_total 3762
_reflns_threshold_expression >2\s(I)
_cod_data_source_file jo0520644si20051010_034639_4.cif
_cod_depositor_comments
;
The following automatic conversions were performed:
'_symmetry_cell_setting' value 'Orthorhombic' changed to 'orthorhombic'
according to '/home/saulius/struct/CIF-dictionaries/cif_core.dic'
dictionary named 'cif_core.dic' version 2.4.1 from 2010-06-29.

Automatic conversion script
Id: cif_fix_enum 1527 2010-12-29 10:47:43Z saulius 
;
_cod_database_code 4021446

loop_
_symmetry_equiv_pos_as_xyz
'x, y, z'
'-x, -y, z+1/2'
'x+1/2, -y+1/2, z'
'-x+1/2, y+1/2, z+1/2'

loop_
_atom_site_label
_atom_site_type_symbol
_atom_site_fract_x
_atom_site_fract_y
_atom_site_fract_z
_atom_site_U_iso_or_equiv
_atom_site_adp_type
_atom_site_occupancy
_atom_site_symmetry_multiplicity
_atom_site_calc_flag
_atom_site_refinement_flags
O1 O 0.20465(6) 0.75513(11) 1.50113(18) 0.0362(3) Uani 1 1 d .
O2 O 0.22489(6) 0.94837(11) 1.52148(17) 0.0332(3) Uani 1 1 d .
N N 0.22639(7) 0.85081(14) 1.44144(19) 0.0265(4) Uani 1 1 d .
C1 C 0.25607(8) 0.84875(17) 1.2653(2) 0.0251(4) Uani 1 1 d .
C2 C 0.25564(8) 0.74104(16) 1.1699(2) 0.0266(4) Uani 1 1 d .
H2 H 0.2363 0.6693 1.2170 0.032 Uiso 1 1 calc R
C3 C 0.28381(8) 0.73986(16) 1.0051(3) 0.0269(4) Uani 1 1 d .
H3 H 0.2834 0.6665 0.9379 0.032 Uiso 1 1 calc R
C4 C 0.31291(8) 0.84432(16) 0.9349(2) 0.0255(4) Uani 1 1 d .
C5 C 0.31143(9) 0.95210(16) 1.0341(2) 0.0283(4) Uani 1 1 d .
H5 H 0.3299 1.0246 0.9868 0.034 Uiso 1 1 calc R
C6 C 0.28345(8) 0.95477(16) 1.1997(2) 0.0266(4) Uani 1 1 d .
H6 H 0.2830 1.0280 1.2672 0.032 Uiso 1 1 calc R
C7 C 0.34269(9) 0.84455(17) 0.7586(3) 0.0284(4) Uani 1 1 d .
H7 H 0.3381 0.9176 0.6920 0.034 Uiso 1 1 calc R
C8 C 0.37551(8) 0.75388(16) 0.6810(3) 0.0285(4) Uani 1 1 d .
H8 H 0.3868 0.7655 0.5605 0.034 Uiso 1 1 calc R
C9 C 0.39613(8) 0.63761(16) 0.7628(2) 0.0256(4) Uani 1 1 d .
C10 C 0.42265(8) 0.63787(18) 0.9321(2) 0.0282(4) Uani 1 1 d .
H10 H 0.4261 0.7131 0.9941 0.034 Uiso 1 1 calc R
C11 C 0.44401(8) 0.53188(17) 1.0124(2) 0.0279(4) Uani 1 1 d .
H11 H 0.4606 0.5351 1.1293 0.033 Uiso 1 1 calc R
C12 C 0.44152(8) 0.41972(17) 0.9235(2) 0.0255(4) Uani 1 1 d .
C13 C 0.41632(8) 0.41707(16) 0.7482(2) 0.0235(4) Uani 1 1 d .
C14 C 0.39289(8) 0.52643(16) 0.6687(2) 0.0231(4) Uani 1 1 d .
C15 C 0.36710(8) 0.51737(16) 0.4921(2) 0.0270(4) Uani 1 1 d .
H15 H 0.3497 0.5883 0.4377 0.032 Uiso 1 1 calc R
C16 C 0.36707(9) 0.41102(16) 0.4021(2) 0.0278(4) Uani 1 1 d .
H16 H 0.3502 0.4094 0.2854 0.033 Uiso 1 1 calc R
C17 C 0.39176(8) 0.30032(17) 0.4776(2) 0.0264(4) Uani 1 1 d .
C18 C 0.39315(9) 0.18993(17) 0.3862(3) 0.0306(4) Uani 1 1 d .
H18 H 0.3766 0.1864 0.2693 0.037 Uiso 1 1 calc R
C19 C 0.41805(10) 0.08591(18) 0.4624(3) 0.0352(5) Uani 1 1 d .
H19 H 0.4190 0.0117 0.3972 0.042 Uiso 1 1 calc R
C20 C 0.44179(9) 0.08848(17) 0.6339(3) 0.0332(5) Uani 1 1 d .
H20 H 0.4587 0.0159 0.6851 0.040 Uiso 1 1 calc R
C21 C 0.44103(8) 0.19641(17) 0.7316(2) 0.0277(4) Uani 1 1 d .
C22 C 0.46436(8) 0.20312(18) 0.9111(3) 0.0314(5) Uani 1 1 d .
H22 H 0.4800 0.1311 0.9666 0.038 Uiso 1 1 calc R
C23 C 0.46439(8) 0.30880(17) 1.0013(3) 0.0298(4) Uani 1 1 d .
H23 H 0.4800 0.3099 1.1193 0.036 Uiso 1 1 calc R
C24 C 0.41607(8) 0.30467(16) 0.6530(2) 0.0245(4) Uani 1 1 d .

loop_
_atom_site_aniso_label
_atom_site_aniso_U_11
_atom_site_aniso_U_22
_atom_site_aniso_U_33
_atom_site_aniso_U_23
_atom_site_aniso_U_13
_atom_site_aniso_U_12
O1 0.0433(8) 0.0309(8) 0.0343(7) 0.0021(6) 0.0096(7) -0.0051(6)
O2 0.0421(8) 0.0282(7) 0.0292(8) -0.0046(6) 0.0019(6) 0.0057(6)
N 0.0267(8) 0.0268(9) 0.0260(9) -0.0005(7) 0.0015(6) 0.0013(7)
C1 0.0224(9) 0.0269(10) 0.0261(9) -0.0003(8) 0.0008(8) 0.0016(7)
C2 0.0227(9) 0.0228(9) 0.0343(10) 0.0007(8) 0.0010(8) -0.0019(7)
C3 0.0255(9) 0.0227(9) 0.0326(10) -0.0052(8) 0.0020(9) -0.0013(7)
C4 0.0225(9) 0.0258(10) 0.0282(10) -0.0008(8) -0.0012(8) 0.0017(7)
C5 0.0274(10) 0.0234(9) 0.0342(11) 0.0015(8) 0.0020(8) -0.0001(8)
C6 0.0277(9) 0.0210(9) 0.0310(10) -0.0047(8) 0.0001(8) -0.0002(7)
C7 0.0276(9) 0.0298(10) 0.0276(9) 0.0025(8) 0.0009(8) -0.0010(8)
C8 0.0291(9) 0.0333(10) 0.0232(9) 0.0007(8) 0.0011(8) -0.0041(8)
C9 0.0206(8) 0.0327(10) 0.0236(9) -0.0001(8) 0.0043(8) -0.0003(8)
C10 0.0235(9) 0.0347(11) 0.0266(10) -0.0045(8) 0.0028(8) -0.0028(8)
C11 0.0193(9) 0.0434(12) 0.0210(9) -0.0016(9) -0.0017(8) -0.0019(8)
C12 0.0170(8) 0.0374(11) 0.0223(9) 0.0024(8) 0.0010(7) -0.0025(7)
C13 0.0171(8) 0.0334(10) 0.0199(9) 0.0019(8) 0.0031(7) -0.0030(7)
C14 0.0164(8) 0.0333(10) 0.0197(9) 0.0017(8) 0.0025(7) -0.0007(7)
C15 0.0280(9) 0.0318(10) 0.0212(9) 0.0043(8) -0.0002(8) 0.0004(8)
C16 0.0272(10) 0.0374(11) 0.0189(9) 0.0027(8) -0.0010(8) -0.0029(8)
C17 0.0218(9) 0.0336(10) 0.0238(10) 0.0014(8) 0.0035(7) -0.0034(7)
C18 0.0299(10) 0.0381(11) 0.0236(10) -0.0040(8) 0.0016(8) -0.0058(9)
C19 0.0355(11) 0.0299(11) 0.0402(13) -0.0047(9) 0.0052(9) -0.0036(9)
C20 0.0322(11) 0.0282(11) 0.0391(12) 0.0028(9) 0.0000(9) 0.0006(8)
C21 0.0210(9) 0.0322(11) 0.0301(11) 0.0029(8) 0.0035(8) -0.0009(7)
C22 0.0239(9) 0.0378(12) 0.0326(11) 0.0114(9) -0.0017(9) 0.0040(8)
C23 0.0229(9) 0.0432(12) 0.0235(9) 0.0060(9) -0.0030(8) -0.0006(8)
C24 0.0187(8) 0.0315(10) 0.0233(10) 0.0028(8) 0.0022(7) -0.0028(7)

loop_
_atom_type_symbol
_atom_type_description
_atom_type_scat_dispersion_real
_atom_type_scat_dispersion_imag
_atom_type_scat_source
C C 0.0033 0.0016 'International Tables Vol C Tables 4.2.6.8 and 6.1.1.4'
H H 0.0000 0.0000 'International Tables Vol C Tables 4.2.6.8 and 6.1.1.4'
N N 0.0061 0.0033 'International Tables Vol C Tables 4.2.6.8 and 6.1.1.4'
O O 0.0106 0.0060 'International Tables Vol C Tables 4.2.6.8 and 6.1.1.4'

loop_
_geom_angle_atom_site_label_1
_geom_angle_atom_site_label_2
_geom_angle_atom_site_label_3
_geom_angle
O1 N O2 123.43(15)
O1 N C1 118.37(15)
O2 N C1 118.20(15)
C2 C1 C6 121.98(17)
C2 C1 N 119.04(16)
C6 C1 N 118.98(16)
C3 C2 C1 118.62(17)
C3 C2 H2 120.7
C1 C2 H2 120.7
C2 C3 C4 121.30(17)
C2 C3 H3 119.4
C4 C3 H3 119.4
C3 C4 C5 118.43(16)
C3 C4 C7 121.84(16)
C5 C4 C7 119.70(16)
C6 C5 C4 120.97(17)
C6 C5 H5 119.5
C4 C5 H5 119.5
C5 C6 C1 118.68(17)
C5 C6 H6 120.7
C1 C6 H6 120.7
C8 C7 C4 127.59(17)
C8 C7 H7 116.2
C4 C7 H7 116.2
C7 C8 C9 126.90(17)
C7 C8 H8 116.6
C9 C8 H8 116.6
C10 C9 C14 118.98(17)
C10 C9 C8 119.81(17)
C14 C9 C8 121.11(16)
C11 C10 C9 121.90(18)
C11 C10 H10 119.0
C9 C10 H10 119.0
C10 C11 C12 120.81(17)
C10 C11 H11 119.6
C12 C11 H11 119.6
C11 C12 C13 118.59(17)
C11 C12 C23 122.26(18)
C13 C12 C23 119.14(17)
C14 C13 C24 120.64(15)
C14 C13 C12 120.03(16)
C24 C13 C12 119.32(16)
C9 C14 C13 119.64(15)
C9 C14 C15 122.99(16)
C13 C14 C15 117.37(16)
C16 C15 C14 121.87(17)
C16 C15 H15 119.1
C14 C15 H15 119.1
C15 C16 C17 121.82(17)
C15 C16 H16 119.1
C17 C16 H16 119.1
C18 C17 C24 119.11(17)
C18 C17 C16 122.83(17)
C24 C17 C16 118.07(17)
C19 C18 C17 121.10(18)
C19 C18 H18 119.5
C17 C18 H18 119.5
C18 C19 C20 120.53(19)
C18 C19 H19 119.7
C20 C19 H19 119.7
C19 C20 C21 120.66(19)
C19 C20 H20 119.7
C21 C20 H20 119.7
C20 C21 C24 119.15(16)
C20 C21 C22 122.63(17)
C24 C21 C22 118.22(17)
C23 C22 C21 121.51(18)
C23 C22 H22 119.2
C21 C22 H22 119.2
C22 C23 C12 121.42(18)
C22 C23 H23 119.3
C12 C23 H23 119.3
C17 C24 C21 119.45(16)
C17 C24 C13 120.20(16)
C21 C24 C13 120.34(15)

loop_
_geom_bond_atom_site_label_1
_geom_bond_atom_site_label_2
_geom_bond_distance
O1 N 1.2256(18)
O2 N 1.2277(18)
N C1 1.469(2)
C1 C2 1.382(2)
C1 C6 1.383(2)
C2 C3 1.377(3)
C2 H2 0.9500
C3 C4 1.397(2)
C3 H3 0.9500
C4 C5 1.398(2)
C4 C7 1.471(3)
C5 C6 1.382(3)
C5 H5 0.9500
C6 H6 0.9500
C7 C8 1.338(2)
C7 H7 0.9500
C8 C9 1.477(3)
C8 H8 0.9500
C9 C10 1.395(3)
C9 C14 1.411(2)
C10 C11 1.381(3)
C10 H10 0.9500
C11 C12 1.400(2)
C11 H11 0.9500
C12 C13 1.427(3)
C12 C23 1.429(3)
C13 C14 1.424(2)
C13 C24 1.425(2)
C14 C15 1.443(3)
C15 C16 1.348(2)
C15 H15 0.9500
C16 C17 1.433(2)
C16 H16 0.9500
C17 C18 1.392(3)
C17 C24 1.421(2)
C18 C19 1.376(3)
C18 H18 0.9500
C19 C20 1.388(3)
C19 H19 0.9500
C20 C21 1.394(3)
C20 H20 0.9500
C21 C24 1.422(2)
C21 C22 1.444(3)
C22 C23 1.343(3)
C22 H22 0.9500
C23 H23 0.9500

loop_
_geom_torsion_atom_site_label_1
_geom_torsion_atom_site_label_2
_geom_torsion_atom_site_label_3
_geom_torsion_atom_site_label_4
_geom_torsion
C3 C4 C7 C8 -36.3(3)
C4 C7 C8 C9 -7.9(3)
C7 C8 C9 C10 -43.3(3)
O1 N C1 C2 3.1(2)
